data_7122391
loop_
_publ_author_name
'Li, Lei'
'Hong, Yu-Jian'
'Lin, Yun'
'Xiao, Wang-Chuan'
'Lin, Mei-Jin'

_publ_section_title
;
 An electron-deficient nanosized polycyclic aromatic hydrocarbon with
 enhanced anion-\p interactions.
;
_journal_issue 84
_journal_name_full 'Chemical communications (Cambridge, England)'
_journal_page_first 11941
_journal_page_last 11944
_journal_paper_doi 10.1039/c8cc06522e
_journal_volume 54
_journal_year 2018
_chemical_formula_moiety 'C128 H108 N6 O12, C2 H6 O, 1.5(C10 H6), C2 H5 O'
_chemical_formula_sum 'C147 H128 N6 O14'
_chemical_formula_weight 2202.55
_space_group_crystal_system triclinic
_space_group_IT_number 2
_space_group_name_Hall '-P 1'
_space_group_name_H-M_alt 'P -1'
_symmetry_space_group_name_Hall '-P 1'
_symmetry_space_group_name_H-M 'P -1'
_atom_sites_solution_hydrogens geom
_atom_sites_solution_primary direct
_audit_block_doi 10.5517/ccdc.csd.cc1pn1n1
_audit_creation_date 2018-09-01
_audit_creation_method
;
Olex2 1.2-alpha
(compiled 2015.06.08 svn.r3188 for OlexSys, GUI svn.r5047)
;
_audit_update_record
;
2018-09-25 deposited with the CCDC.
2018-09-26 downloaded from the CCDC.
;
_cell_angle_alpha 97.90(3)
_cell_angle_beta 100.31(3)
_cell_angle_gamma 114.63(3)
_cell_formula_units_Z 2
_cell_length_a 18.348(4)
_cell_length_b 18.837(4)
_cell_length_c 21.554(4)
_cell_measurement_reflns_used 32045
_cell_measurement_temperature 173(2)
_cell_measurement_theta_max 31.046
_cell_measurement_theta_min 2.064
_cell_volume 6472(3)
_computing_data_collection "'CrystalClear (Rigaku Inc., 2007)"
_computing_molecular_graphics 'Olex2 (Dolomanov et al., 2009)'
_computing_publication_material 'Olex2 (Dolomanov et al., 2009)'
_computing_structure_refinement 'ShelXL (Sheldrick, 2015)'
_computing_structure_solution 'ShelXT (Sheldrick, 2015)'
_diffrn_ambient_temperature 173.15
_diffrn_measured_fraction_theta_full 0.957
_diffrn_measured_fraction_theta_max 0.773
_diffrn_measurement_device_type 'Bruker P4'
_diffrn_measurement_method '\w scans'
_diffrn_radiation_monochromator graphite
_diffrn_radiation_type MoK\a
_diffrn_radiation_wavelength 0.71073
_diffrn_reflns_av_R_equivalents 0.0424
_diffrn_reflns_av_unetI/netI 0.1371
_diffrn_reflns_Laue_measured_fraction_full 0.957
_diffrn_reflns_Laue_measured_fraction_max 0.773
_diffrn_reflns_limit_h_max 25
_diffrn_reflns_limit_h_min -24
_diffrn_reflns_limit_k_max 26
_diffrn_reflns_limit_k_min -22
_diffrn_reflns_limit_l_max 26
_diffrn_reflns_limit_l_min -27
_diffrn_reflns_number 60077
_diffrn_reflns_point_group_measured_fraction_full 0.957
_diffrn_reflns_point_group_measured_fraction_max 0.773
_diffrn_reflns_theta_full 25.242
_diffrn_reflns_theta_max 31.046
_diffrn_reflns_theta_min 2.064
_exptl_absorpt_coefficient_mu 0.072
_exptl_absorpt_correction_type none
_exptl_crystal_colour crimson
_exptl_crystal_density_diffrn 1.130
_exptl_crystal_description block
_exptl_crystal_F_000 2328
_exptl_crystal_size_max 0.4
_exptl_crystal_size_mid 0.3
_exptl_crystal_size_min 0.2
_refine_diff_density_max 0.674
_refine_diff_density_min -0.504
_refine_diff_density_rms 0.095
_refine_ls_extinction_method none
_refine_ls_goodness_of_fit_ref 0.914
_refine_ls_hydrogen_treatment constr
_refine_ls_matrix_type full
_refine_ls_number_parameters 1532
_refine_ls_number_reflns 32045
_refine_ls_number_restraints 2
_refine_ls_restrained_S_all 0.914
_refine_ls_R_factor_all 0.1922
_refine_ls_R_factor_gt 0.0952
_refine_ls_shift/su_max 0.001
_refine_ls_shift/su_mean 0.000
_refine_ls_structure_factor_coef Fsqd
_refine_ls_weighting_details 'w=1/[\s^2^(Fo^2^)+(0.1509P)^2^] where P=(Fo^2^+2Fc^2^)/3'
_refine_ls_weighting_scheme calc
_refine_ls_wR_factor_gt 0.2466
_refine_ls_wR_factor_ref 0.2833
_reflns_Friedel_coverage 0.000
_reflns_number_gt 11789
_reflns_number_total 32045
_reflns_threshold_expression 'I > 2\s(I)'
_cod_data_source_file c8cc06522e3.cif
_cod_data_source_block p-1
_cod_depositor_comments 'Adding full bibliography for 7122391--7122392.cif.'
_cod_database_code 7122391
_shelx_space_group_comment
;
The symmetry employed for this shelxl refinement is uniquely defined
by the following loop, which should always be used as a source of
symmetry information in preference to the above space-group names.
They are only intended as comments.
;
_olex2_refinement_description
;
1. Fixed Uiso
 At 1.2 times of:
  All C(H) groups, All C(H,H) groups
 At 1.5 times of:
  All C(H,H,H) groups, All O(H) groups
2. Rigid bond restraints
 C2, C04D
 with sigma for 1-2 distances of 0.001 and sigma for 1-3 distances of 0.001
 C3, C04I
 with sigma for 1-2 distances of 0.001 and sigma for 1-3 distances of 0.001
3.a Ternary CH refined with riding coordinates:
 C023(H023), C02J(H02J), C02L(H02L), C02R(H02R), C02Z(H02Z), C035(H035),
 C036(H036), C037(H037), C039(H039), C03B(H03e), C03D(H03g), C03H(H03m)
3.b Secondary CH2 refined with riding coordinates:
 C044(H04w,H04x)
3.c Aromatic/amide H refined with riding coordinates:
 C00S(H00S), C01C(H01C), C01L(H01L), C01X(H01X), C01Z(H01Z), C021(H021),
 C02C(H02C), C02M(H02M), C02P(H02P), C02Q(H02Q), C02T(H02T), C02U(H02U),
 C02W(H02W), C02X(H02X), C02Y(H02Y), C030(H030), C031(H031), C032(H032),
 C033(H033), C034(H034), C03A(H03d), C03C(H03f), C03F(H03k), C03G(H03l),
 C04A(H04p), C04B(H04y), C04D(H04q), C04E(H04r), C04F(H04z), C04K(H3ba),
 C04L(H04), C04M(H04s), C2(H2), C3(H3)
3.d Idealised Me refined as rotating group:
 C02V(H02a,H02b,H02d), C038(H03a,H03b,H03c), C03E(H03h,H03i,H03j), C03I(H03n,
 H03o,H03p), C03J(H03q,H03r,H03s), C03K(H03t,H03u,H03v), C03L(H03w,H03x,H03y),
 C03M(H03z,H,Ha), C03N(H03,Hb,Hc), C03P(H0aa,Hd,He), C03Q(H1aa,Hf,Hg),
 C03R(H2aa,Hh,Hi), C03S(H3aa,Hj,Hk), C03T(H4aa,Hl,Hm), C03U(H5aa,Hn,Ho),
 C03V(H6aa,Hp,Hq), C03X(H7aa,Hr,Hs), C03Y(H8aa,Ht,Hu), C03Z(H9aa,Hv,Hw),
 C040(H04t,H04u,H04v), C042(H04a,H04b,H04c), C043(H04d,H04e,H04f), C045(H04g,
 H04h,H04i), C046(H04j,H04k,H04l), C049(H1ba,Hx,Hy), C04H(H04m,H04n,H04o)
3.e Idealised tetrahedral OH refined as rotating group:
 O03O(H0ba), O04J(H2ba)
;
_shelx_shelxl_version_number 2018/3
_olex2_submission_special_instructions 'No special instructions were received'
_platon_squeeze_void_probe_radius 1.20

loop_
_space_group_symop_operation_xyz
'x, y, z'
'-x, -y, -z'

loop_
_atom_site_label
_atom_site_type_symbol
_atom_site_fract_x
_atom_site_fract_y
_atom_site_fract_z
_atom_site_U_iso_or_equiv
_atom_site_adp_type
_atom_site_occupancy
_atom_site_site_symmetry_order
_atom_site_calc_flag
_atom_site_refinement_flags_posn
_atom_site_refinement_flags_adp
O001 O 0.21329(14) 0.73387(12) 0.33130(9) 0.0361(6) Uani 1 1 d . .
O002 O 0.35551(16) 0.87521(13) 0.53881(10) 0.0462(6) Uani 1 1 d . .
O003 O 0.15877(15) 0.47244(13) -0.10590(10) 0.0431(6) Uani 1 1 d . .
O004 O 0.05211(15) 0.22195(13) -0.06465(9) 0.0434(6) Uani 1 1 d . .
O005 O 0.07604(15) 0.23579(12) 0.32994(10) 0.0435(6) Uani 1 1 d . .
O006 O 0.41227(15) 0.84533(12) 0.23731(10) 0.0436(6) Uani 1 1 d . .
O007 O 0.44912(16) 0.56909(13) 0.76740(10) 0.0446(6) Uani 1 1 d . .
O008 O 0.34398(15) 0.73420(12) 0.02181(10) 0.0460(6) Uani 1 1 d . .
O009 O 0.25655(17) 0.18519(13) 0.43719(10) 0.0494(7) Uani 1 1 d . .
O00A O 0.46009(17) 0.80170(13) 0.71977(10) 0.0523(7) Uani 1 1 d . .
O00B O 0.01986(17) 0.11919(13) 0.11761(10) 0.0551(7) Uani 1 1 d . .
N00C N 0.38156(16) 0.78917(14) 0.12982(11) 0.0314(6) Uani 1 1 d . .
N00D N 0.28430(17) 0.80509(14) 0.43513(11) 0.0321(6) Uani 1 1 d . .
N00E N 0.09792(17) 0.33833(15) -0.10202(11) 0.0353(7) Uani 1 1 d . .
N00F N 0.46541(17) 0.69598(15) 0.75932(11) 0.0332(6) Uani 1 1 d . .
O00G O 0.33254(19) 0.29993(14) 0.65287(11) 0.0614(8) Uani 1 1 d . .
N00H N 0.05068(18) 0.17661(14) 0.22445(11) 0.0376(7) Uani 1 1 d . .
N00I N 0.28564(18) 0.24036(15) 0.54537(11) 0.0377(7) Uani 1 1 d . .
C00J C 0.28445(19) 0.63681(16) 0.15082(13) 0.0265(7) Uani 1 1 d . .
C00K C 0.32299(19) 0.70570(16) 0.20343(13) 0.0261(7) Uani 1 1 d . .
C00L C 0.27655(19) 0.53153(16) 0.42218(13) 0.0262(7) Uani 1 1 d . .
C00M C 0.24466(19) 0.56041(16) 0.16337(13) 0.0268(7) Uani 1 1 d . .
C00N C 0.25907(19) 0.53791(16) 0.35748(13) 0.0268(7) Uani 1 1 d . .
C00O C 0.21382(19) 0.47504(16) 0.24125(13) 0.0276(7) Uani 1 1 d . .
C00P C 0.24394(19) 0.55313(16) 0.22786(12) 0.0253(7) Uani 1 1 d . .
C00Q C 0.27443(19) 0.62234(16) 0.27819(13) 0.0270(7) Uani 1 1 d . .
C00R C 0.2838(2) 0.67631(16) 0.39438(13) 0.0286(7) Uani 1 1 d . .
C00S C 0.31691(19) 0.69838(16) 0.26478(13) 0.0286(7) Uani 1 1 d . .
H00S H 0.341720 0.745339 0.299174 0.034 Uiso 1 1 calc R .
C00T C 0.17806(19) 0.40642(16) 0.18902(13) 0.0275(7) Uani 1 1 d . .
C00U C 0.2585(2) 0.73927(16) 0.38231(14) 0.0288(7) Uani 1 1 d . .
C00V C 0.30716(19) 0.67194(17) 0.45910(13) 0.0275(7) Uani 1 1 d . .
C00W C 0.33619(19) 0.59920(17) 0.53857(13) 0.0277(7) Uani 1 1 d . .
C00X C 0.2874(2) 0.64470(17) 0.08658(13) 0.0293(7) Uani 1 1 d . .
C00Y C 0.3751(2) 0.78556(17) 0.19305(13) 0.0303(7) Uani 1 1 d . .
C00Z C 0.22658(19) 0.46683(16) 0.30576(13) 0.0279(7) Uani 1 1 d . .
C010 C 0.27110(19) 0.61296(17) 0.34352(13) 0.0280(7) Uani 1 1 d . .
C011 C 0.2076(2) 0.49156(17) 0.11078(13) 0.0287(7) Uani 1 1 d . .
C012 C 0.2025(2) 0.38968(17) 0.31995(13) 0.0278(7) Uani 1 1 d . .
C013 C 0.20531(19) 0.50139(17) 0.04698(13) 0.0291(7) Uani 1 1 d . .
C014 C 0.2685(2) 0.45729(17) 0.43648(13) 0.0297(7) Uani 1 1 d . .
C015 C 0.1328(2) 0.34427(17) 0.07239(13) 0.0296(7) Uani 1 1 d . .
C016 C 0.3071(2) 0.60084(16) 0.47319(12) 0.0283(7) Uani 1 1 d . .
C017 C 0.3349(2) 0.74063(16) 0.51069(13) 0.0298(7) Uani 1 1 d . .
C018 C 0.3285(2) 0.81289(18) 0.49731(13) 0.0331(8) Uani 1 1 d . .
C019 C 0.1715(2) 0.41343(17) 0.12382(13) 0.0304(7) Uani 1 1 d . .
C01A C 0.1622(2) 0.43025(18) -0.00376(13) 0.0308(7) Uani 1 1 d . .
C01B C 0.1430(2) 0.32905(17) 0.20287(13) 0.0284(7) Uani 1 1 d . .
C01C C 0.2469(2) 0.57935(17) 0.03599(14) 0.0311(7) Uani 1 1 d . .
H01C H 0.246396 0.585634 -0.007050 0.037 Uiso 1 1 calc R .
C01D C 0.3324(2) 0.52689(17) 0.55322(13) 0.0297(7) Uani 1 1 d . .
C01E C 0.2335(2) 0.38633(17) 0.38586(13) 0.0297(7) Uani 1 1 d . .
C01F C 0.1510(2) 0.32106(17) 0.26768(13) 0.0315(7) Uani 1 1 d . .
C01G C 0.3690(2) 0.67025(17) 0.58810(13) 0.0312(8) Uani 1 1 d . .
C01H C 0.2983(2) 0.45613(17) 0.50190(13) 0.0321(8) Uani 1 1 d . .
C01I C 0.4018(2) 0.66598(17) 0.65120(13) 0.0300(7) Uani 1 1 d . .
C01J C 0.2952(2) 0.38462(17) 0.51688(13) 0.0318(7) Uani 1 1 d . .
C01K C 0.3382(2) 0.72446(17) 0.07527(14) 0.0331(8) Uani 1 1 d . .
C01L C 0.0968(2) 0.26692(17) 0.08741(14) 0.0336(8) Uani 1 1 d . .
H01L H 0.070501 0.219628 0.053265 0.040 Uiso 1 1 calc R .
C01M C 0.3621(2) 0.52352(18) 0.61736(14) 0.0330(8) Uani 1 1 d . .
C01N C 0.3983(2) 0.59669(18) 0.66532(13) 0.0311(7) Uani 1 1 d . .
C01O C 0.2668(2) 0.31645(17) 0.46576(14) 0.0350(8) Uani 1 1 d . .
C01P C 0.1280(2) 0.35507(17) 0.00877(13) 0.0300(7) Uani 1 1 d . .
C01Q C 0.0999(2) 0.26051(17) 0.14997(14) 0.0326(8) Uani 1 1 d . .
C01R C 0.4387(2) 0.61381(19) 0.73555(14) 0.0324(8) Uani 1 1 d . .
C01S C 0.3216(2) 0.38232(18) 0.58137(14) 0.0345(8) Uani 1 1 d . .
C01T C 0.0878(2) 0.29437(19) -0.05453(14) 0.0329(8) Uani 1 1 d . .
C01U C -0.0139(2) 0.10323(18) 0.23279(14) 0.0377(8) Uani 1 1 d . .
C01V C 0.1423(2) 0.42124(19) -0.07514(15) 0.0371(8) Uani 1 1 d . .
C01W C 0.5076(2) 0.73992(18) 0.82661(14) 0.0348(8) Uani 1 1 d . .
C01X C 0.2377(2) 0.31753(17) 0.40257(14) 0.0353(8) Uani 1 1 d . .
H01X H 0.219841 0.270787 0.369135 0.042 Uiso 1 1 calc R .
C01Y C 0.0928(2) 0.24270(17) 0.27815(15) 0.0337(8) Uani 1 1 d . .
C01Z C 0.3544(2) 0.44952(18) 0.63084(14) 0.0345(8) Uani 1 1 d . .
H01Z H 0.372074 0.446668 0.674229 0.041 Uiso 1 1 calc R .
C020 C 0.2849(2) 0.92340(18) 0.39822(13) 0.0357(8) Uani 1 1 d . .
C021 C 0.3670(2) 0.74077(18) 0.57259(13) 0.0350(8) Uani 1 1 d . .
H021 H 0.388473 0.788350 0.605934 0.042 Uiso 1 1 calc R .
C022 C 0.4451(2) 0.73199(19) 0.71164(14) 0.0343(8) Uani 1 1 d . .
C023 C 0.3534(2) 0.92964(19) 0.36632(15) 0.0411(9) Uani 1 1 d . .
H023 H 0.340353 0.873706 0.344621 0.049 Uiso 1 1 calc R .
C024 C 0.2489(2) 0.86130(18) 0.42848(14) 0.0373(9) Uani 1 1 d . .
C025 C 0.0647(2) 0.30152(19) -0.17119(14) 0.0400(9) Uani 1 1 d . .
C026 C 0.3143(2) 0.30580(19) 0.59735(16) 0.0427(9) Uani 1 1 d . .
C027 C 0.0025(2) 0.03810(19) 0.23593(15) 0.0451(10) Uani 1 1 d . .
C028 C 0.4581(2) 0.74615(19) 0.86720(14) 0.0392(9) Uani 1 1 d . .
C029 C 0.4455(2) 0.86226(19) 0.12127(14) 0.0395(9) Uani 1 1 d . .
C02A C 0.0566(2) 0.18090(18) 0.16092(14) 0.0375(8) Uani 1 1 d . .
C02B C 0.2779(2) 0.16522(18) 0.56173(14) 0.0375(8) Uani 1 1 d . .
C02C C 0.2527(3) 0.9792(2) 0.39855(15) 0.0456(10) Uani 1 1 d . .
H02C H 0.275678 1.022794 0.378886 0.055 Uiso 1 1 calc R .
C02D C 0.1823(2) 0.8509(2) 0.45508(14) 0.0395(8) Uani 1 1 d . .
C02E C 0.2698(2) 0.24257(19) 0.47983(15) 0.0394(9) Uani 1 1 d . .
C02F C 0.4240(3) 0.9181(2) 0.09857(16) 0.0456(9) Uani 1 1 d . .
C02G C 0.5933(2) 0.7763(2) 0.84531(17) 0.0483(9) Uani 1 1 d . .
C02H C 0.3440(2) 0.1485(2) 0.56906(16) 0.0475(10) Uani 1 1 d . .
C02I C -0.0886(3) 0.1023(2) 0.23447(16) 0.0506(10) Uani 1 1 d . .
C02J C 0.0844(3) 0.0396(2) 0.23144(18) 0.0534(11) Uani 1 1 d . .
H02J H 0.118566 0.092787 0.222769 0.064 Uiso 1 1 calc R .
C02K C 0.1202(3) 0.3000(2) -0.20620(17) 0.0524(10) Uani 1 1 d . .
C02L C 0.3380(3) 0.9088(2) 0.08520(18) 0.0535(11) Uani 1 1 d . .
H02L H 0.302453 0.856136 0.093921 0.064 Uiso 1 1 calc R .
C02M C 0.1897(3) 0.9729(2) 0.42614(16) 0.0518(10) Uani 1 1 d . .
H02M H 0.170300 1.012505 0.426591 0.062 Uiso 1 1 calc R .
C02N C -0.0207(3) 0.2699(2) -0.19758(17) 0.0527(10) Uani 1 1 d . .
C02O C 0.5276(3) 0.8711(2) 0.13519(17) 0.0499(10) Uani 1 1 d . .
C02P C 0.5009(3) 0.7917(2) 0.93072(16) 0.0539(11) Uani 1 1 d . .
H02P H 0.470382 0.796902 0.960857 0.065 Uiso 1 1 calc R .
C02Q C 0.1540(3) 0.9086(2) 0.45351(16) 0.0494(10) Uani 1 1 d . .
H02Q H 0.109160 0.903868 0.471636 0.059 Uiso 1 1 calc R .
C02R C 0.3645(3) 0.7039(3) 0.84471(17) 0.0578(11) Uani 1 1 d . .
H02R H 0.348553 0.686463 0.796268 0.069 Uiso 1 1 calc R .
C02S C 0.2025(3) 0.1164(2) 0.57419(16) 0.0470(9) Uani 1 1 d . .
C02T C 0.5852(3) 0.8285(2) 0.95005(18) 0.0596(12) Uani 1 1 d . .
H02T H 0.612371 0.860410 0.993109 0.072 Uiso 1 1 calc R .
C02U C 0.4897(3) 0.9865(2) 0.08880(17) 0.0609(12) Uani 1 1 d . .
H02U H 0.478364 1.026772 0.073503 0.073 Uiso 1 1 calc R .
C02V C 0.3586(3) 0.9771(2) 0.31355(18) 0.0589(11) Uani 1 1 d . .
H02A H 0.303397 0.956221 0.283637 0.088 Uiso 1 1 calc GR .
H02B H 0.397220 0.971502 0.289543 0.088 Uiso 1 1 calc GR .
H02D H 0.378442 1.034026 0.333753 0.088 Uiso 1 1 calc GR .
C02W C 0.6318(3) 0.8210(2) 0.90950(18) 0.0609(12) Uani 1 1 d . .
H02W H 0.690639 0.846242 0.924807 0.073 Uiso 1 1 calc R .
C02X C 0.1977(3) 0.0465(2) 0.59401(18) 0.0624(12) Uani 1 1 d . .
H02X H 0.148312 0.011361 0.603400 0.075 Uiso 1 1 calc R .
C02Y C -0.0613(3) -0.0310(2) 0.24328(18) 0.0615(12) Uani 1 1 d . .
H02Y H -0.053251 -0.077390 0.245524 0.074 Uiso 1 1 calc R .
C02Z C 0.1397(3) 0.7801(2) 0.48354(18) 0.0566(11) Uani 1 1 d . .
H02Z H 0.184950 0.765672 0.500051 0.068 Uiso 1 1 calc R .
C030 C 0.3341(3) 0.0777(2) 0.58856(18) 0.0631(13) Uani 1 1 d . .
H030 H 0.378923 0.064138 0.593854 0.076 Uiso 1 1 calc R .
C031 C -0.1501(3) 0.0320(3) 0.2426(2) 0.0654(12) Uani 1 1 d . .
H031 H -0.202485 0.029182 0.244836 0.079 Uiso 1 1 calc R .
C032 C 0.5874(3) 0.9383(3) 0.12370(19) 0.0638(12) Uani 1 1 d . .
H032 H 0.642938 0.945468 0.131608 0.077 Uiso 1 1 calc R .
C033 C 0.5692(3) 0.9949(3) 0.1013(2) 0.0662(13) Uani 1 1 d . .
H033 H 0.612228 1.040770 0.094186 0.079 Uiso 1 1 calc R .
C034 C 0.2630(3) 0.0290(2) 0.59979(19) 0.0654(13) Uani 1 1 d . .
H034 H 0.257826 -0.019070 0.612126 0.079 Uiso 1 1 calc R .
C035 C -0.1083(3) 0.1715(2) 0.22412(19) 0.0572(11) Uani 1 1 d . .
H035 H -0.057236 0.213959 0.217086 0.069 Uiso 1 1 calc R .
C036 C -0.0769(3) 0.2793(3) -0.1588(2) 0.0679(12) Uani 1 1 d . .
H036 H -0.052807 0.282651 -0.112366 0.081 Uiso 1 1 calc R .
C037 C 0.4259(3) 0.2040(3) 0.5597(2) 0.0637(12) Uani 1 1 d . .
H037 H 0.420990 0.252805 0.550828 0.076 Uiso 1 1 calc R .
C038 C 0.4381(3) 0.9652(3) 0.41421(19) 0.0636(12) Uani 1 1 d . .
H03A H 0.452465 1.019739 0.437413 0.095 Uiso 1 1 calc GR .
H03B H 0.479819 0.967215 0.390806 0.095 Uiso 1 1 calc GR .
H03C H 0.436878 0.931720 0.445393 0.095 Uiso 1 1 calc GR .
C039 C 0.5499(3) 0.8089(3) 0.15909(18) 0.0595(11) Uani 1 1 d . .
H039 H 0.499574 0.770363 0.170000 0.071 Uiso 1 1 calc R .
C03A C -0.1356(3) -0.0324(3) 0.2473(2) 0.0742(14) Uani 1 1 d . .
H03D H -0.177881 -0.079427 0.253523 0.089 Uiso 1 1 calc R .
C03B C 0.2115(3) 0.3341(3) -0.1778(2) 0.0671(12) Uani 1 1 d . .
H03E H 0.223666 0.360628 -0.131068 0.081 Uiso 1 1 calc R .
C03C C 0.0850(4) 0.2602(3) -0.2730(2) 0.0771(15) Uani 1 1 d . .
H03F H 0.119824 0.255802 -0.299523 0.093 Uiso 1 1 calc R .
C03D C 0.1295(3) 0.1357(3) 0.5644(2) 0.0679(12) Uani 1 1 d . .
H03G H 0.153220 0.195621 0.575728 0.082 Uiso 1 1 calc R .
C03E C 0.3025(3) 0.9059(3) 0.0157(2) 0.0768(14) Uani 1 1 d . .
H03H H 0.330741 0.959110 0.007064 0.115 Uiso 1 1 calc GR .
H03I H 0.242948 0.890114 0.008137 0.115 Uiso 1 1 calc GR .
H03J H 0.310634 0.866611 -0.013364 0.115 Uiso 1 1 calc GR .
C03F C -0.0500(3) 0.2337(3) -0.2632(2) 0.0812(16) Uani 1 1 d . .
H03K H -0.107555 0.211935 -0.283904 0.097 Uiso 1 1 calc R .
C03G C 0.0037(4) 0.2290(3) -0.2985(2) 0.0816(16) Uani 1 1 d . .
H03L H -0.018306 0.202235 -0.343159 0.098 Uiso 1 1 calc R .
C03H C 0.6427(3) 0.7692(3) 0.7976(2) 0.0794(15) Uani 1 1 d . .
H03M H 0.602978 0.724765 0.759241 0.095 Uiso 1 1 calc R .
C03I C 0.3268(3) 0.7596(3) 0.8630(2) 0.0844(15) Uani 1 1 d . .
H03N H 0.340819 0.777264 0.910321 0.127 Uiso 1 1 calc GR .
H03O H 0.266218 0.730801 0.845755 0.127 Uiso 1 1 calc GR .
H03P H 0.348965 0.806545 0.844507 0.127 Uiso 1 1 calc GR .
C03J C 0.3324(4) 0.9749(3) 0.1322(2) 0.0903(16) Uani 1 1 d . .
H03Q H 0.354105 0.974593 0.177100 0.135 Uiso 1 1 calc GR .
H03R H 0.274258 0.964662 0.125174 0.135 Uiso 1 1 calc GR .
H03S H 0.365251 1.027484 0.124188 0.135 Uiso 1 1 calc GR .
C03K C 0.3281(3) 0.6287(3) 0.8706(2) 0.0796(14) Uani 1 1 d . .
H03T H 0.344338 0.588996 0.851537 0.119 Uiso 1 1 calc GR .
H03U H 0.267421 0.605936 0.858944 0.119 Uiso 1 1 calc GR .
H03V H 0.349328 0.642802 0.917940 0.119 Uiso 1 1 calc GR .
C03L C -0.1756(3) 0.1472(3) 0.1636(2) 0.0870(15) Uani 1 1 d . .
H03W H -0.158876 0.128488 0.126458 0.130 Uiso 1 1 calc GR .
H03X H -0.185323 0.193395 0.157393 0.130 Uiso 1 1 calc GR .
H03Y H -0.226689 0.103760 0.167287 0.130 Uiso 1 1 calc GR .
C03M C 0.0797(3) 0.1073(3) 0.4940(2) 0.0867(15) Uani 1 1 d . .
H03Z H 0.116901 0.128682 0.466485 0.130 Uiso 1 1 calc GR .
H H 0.037324 0.126361 0.488552 0.130 Uiso 1 1 calc GR .
HA H 0.052761 0.048392 0.481396 0.130 Uiso 1 1 calc GR .
C03N C -0.0851(3) 0.3562(3) -0.1628(3) 0.0902(16) Uani 1 1 d . .
H03 H -0.030408 0.402836 -0.145323 0.135 Uiso 1 1 calc GR .
HB H -0.123006 0.360592 -0.137490 0.135 Uiso 1 1 calc GR .
HC H -0.107183 0.354291 -0.208237 0.135 Uiso 1 1 calc GR .
O03O O 0.2903(3) 0.8656(4) 0.6531(2) 0.1585(19) Uani 1 1 d . .
H0BA H 0.315113 0.880269 0.624467 0.238 Uiso 1 1 calc GR .
C03P C 0.1130(4) 0.7981(3) 0.5426(2) 0.103(2) Uani 1 1 d . .
H0AA H 0.161338 0.839109 0.576632 0.155 Uiso 1 1 calc GR .
HD H 0.088259 0.749052 0.558034 0.155 Uiso 1 1 calc GR .
HE H 0.071938 0.818123 0.532055 0.155 Uiso 1 1 calc GR .
C03Q C -0.1642(3) 0.2075(3) -0.1822(3) 0.1032(18) Uani 1 1 d . .
H1AA H -0.186636 0.200801 -0.228628 0.155 Uiso 1 1 calc GR .
HF H -0.200651 0.217495 -0.157958 0.155 Uiso 1 1 calc GR .
HG H -0.160791 0.158610 -0.175038 0.155 Uiso 1 1 calc GR .
C03R C 0.0785(4) 0.7076(3) 0.4329(2) 0.104(2) Uani 1 1 d . .
H2AA H 0.028468 0.713735 0.416924 0.156 Uiso 1 1 calc GR .
HH H 0.063787 0.660289 0.451350 0.156 Uiso 1 1 calc GR .
HI H 0.102674 0.700709 0.396861 0.156 Uiso 1 1 calc GR .
C03S C 0.1310(3) 0.0363(4) 0.2922(3) 0.114(2) Uani 1 1 d . .
H3AA H 0.149675 0.086316 0.324719 0.171 Uiso 1 1 calc GR .
HJ H 0.179346 0.029634 0.285237 0.171 Uiso 1 1 calc GR .
HK H 0.095335 -0.009269 0.307441 0.171 Uiso 1 1 calc GR .
C03T C 0.0742(4) 0.1046(4) 0.6104(3) 0.1018(18) Uani 1 1 d . .
H4AA H 0.050527 0.045884 0.601573 0.153 Uiso 1 1 calc GR .
HL H 0.029264 0.120237 0.603412 0.153 Uiso 1 1 calc GR .
HM H 0.107818 0.127959 0.655525 0.153 Uiso 1 1 calc GR .
C03U C -0.1251(4) 0.2105(4) 0.2833(3) 0.113(2) Uani 1 1 d . .
H5AA H -0.179412 0.174233 0.288151 0.169 Uiso 1 1 calc GR .
HN H -0.124950 0.261251 0.277398 0.169 Uiso 1 1 calc GR .
HO H -0.081764 0.221065 0.322219 0.169 Uiso 1 1 calc GR .
C03V C 0.0711(4) -0.0262(3) 0.1715(3) 0.111(2) Uani 1 1 d . .
H6AA H 0.048559 -0.079086 0.181649 0.167 Uiso 1 1 calc GR .
HP H 0.124404 -0.014396 0.161428 0.167 Uiso 1 1 calc GR .
HQ H 0.032053 -0.026252 0.133931 0.167 Uiso 1 1 calc GR .
C03W C 0.1236(4) 0.5045(5) 0.5398(4) 0.112(2) Uani 1 1 d . .
C03X C 0.6197(4) 0.8432(4) 0.2208(3) 0.118(2) Uani 1 1 d . .
H7AA H 0.672328 0.875242 0.211217 0.178 Uiso 1 1 calc GR .
HR H 0.623084 0.799232 0.238636 0.178 Uiso 1 1 calc GR .
HS H 0.608787 0.877486 0.252632 0.178 Uiso 1 1 calc GR .
C03Y C 0.4444(4) 0.1678(4) 0.5005(3) 0.112(2) Uani 1 1 d . .
H8AA H 0.451876 0.120729 0.507787 0.169 Uiso 1 1 calc GR .
HT H 0.495270 0.207804 0.493364 0.169 Uiso 1 1 calc GR .
HU H 0.397940 0.151432 0.462289 0.169 Uiso 1 1 calc GR .
C03Z C 0.4963(3) 0.2325(4) 0.6197(3) 0.117(2) Uani 1 1 d . .
H9AA H 0.480706 0.252274 0.657134 0.176 Uiso 1 1 calc GR .
HV H 0.545855 0.275983 0.613974 0.176 Uiso 1 1 calc GR .
HW H 0.508169 0.187758 0.627088 0.176 Uiso 1 1 calc GR .
C040 C 0.4296(4) 0.9620(4) 0.7173(3) 0.110(2) Uani 1 1 d . .
H04T H 0.452065 0.937854 0.687465 0.165 Uiso 1 1 calc GR .
H04U H 0.465309 0.978395 0.761515 0.165 Uiso 1 1 calc GR .
H04V H 0.427539 1.009071 0.704253 0.165 Uiso 1 1 calc GR .
C041 C 0.4733(5) 0.5146(4) -0.0134(3) 0.119(2) Uani 1 1 d . .
C042 C 0.2638(4) 0.3979(4) -0.2100(3) 0.122(2) Uani 1 1 d . .
H04A H 0.245403 0.377102 -0.257200 0.184 Uiso 1 1 calc GR .
H04B H 0.322470 0.410758 -0.194499 0.184 Uiso 1 1 calc GR .
H04C H 0.256993 0.446599 -0.198834 0.184 Uiso 1 1 calc GR .
C043 C 0.2375(4) 0.2684(4) -0.1798(4) 0.159(3) Uani 1 1 d . .
H04D H 0.213159 0.234649 -0.151026 0.239 Uiso 1 1 calc GR .
H04E H 0.298171 0.292111 -0.165481 0.239 Uiso 1 1 calc GR .
H04F H 0.218013 0.235601 -0.224325 0.239 Uiso 1 1 calc GR .
C044 C 0.3468(5) 0.9038(5) 0.7153(3) 0.134(3) Uani 1 1 d . .
H04W H 0.351309 0.861725 0.736245 0.161 Uiso 1 1 calc R .
H04X H 0.322823 0.931105 0.741714 0.161 Uiso 1 1 calc R .
C045 C 0.5663(6) 0.7594(5) 0.1053(3) 0.148(3) Uani 1 1 d . .
H04G H 0.516009 0.730508 0.069297 0.223 Uiso 1 1 calc GR .
H04H H 0.581701 0.720682 0.122729 0.223 Uiso 1 1 calc GR .
H04I H 0.611773 0.795449 0.089750 0.223 Uiso 1 1 calc GR .
C046 C 0.6766(5) 0.8470(4) 0.7729(4) 0.159(3) Uani 1 1 d . .
H04J H 0.631867 0.862001 0.760285 0.239 Uiso 1 1 calc GR .
H04K H 0.697448 0.837965 0.735328 0.239 Uiso 1 1 calc GR .
H04L H 0.721840 0.890471 0.807567 0.239 Uiso 1 1 calc GR .
C047 C 0.4905(8) 0.4130(6) 0.0386(4) 0.149(3) Uani 1 1 d . .
C048 C 0.0899(5) 0.4630(7) 0.4753(4) 0.158(4) Uani 1 1 d . .
C049 C -0.0554(6) 0.4009(6) 0.0322(5) 0.168(3) Uani 1 1 d . .
H1BA H -0.014828 0.399620 0.008595 0.251 Uiso 1 1 calc GR .
HX H -0.027012 0.426589 0.078153 0.251 Uiso 1 1 calc GR .
HY H -0.082299 0.431549 0.014021 0.251 Uiso 1 1 calc GR .
C04A C 0.1410(5) 0.5863(6) 0.5580(5) 0.145(3) Uani 1 1 d . .
H04P H 0.129950 0.613603 0.526428 0.174 Uiso 1 1 calc R .
C04B C 0.3882(6) 0.4788(7) -0.0131(5) 0.168(4) Uani 1 1 d . .
H04Y H 0.353381 0.502619 -0.026627 0.202 Uiso 1 1 calc R .
C04D C 0.1884(8) 0.5803(12) 0.6636(4) 0.267(8) Uani 1 1 d . U
H04Q H 0.220244 0.617496 0.704093 0.320 Uiso 1 1 calc R .
C04E C 0.1742(5) 0.6249(8) 0.6225(7) 0.228(7) Uani 1 1 d . .
H04R H 0.186546 0.679496 0.637639 0.274 Uiso 1 1 calc R .
C04F C 0.3586(6) 0.4100(7) 0.0070(6) 0.180(4) Uani 1 1 d . .
H04Z H 0.300012 0.379336 -0.002993 0.216 Uiso 1 1 calc R .
C04H C 0.7104(6) 0.7479(7) 0.8227(4) 0.203(5) Uani 1 1 d . .
H04M H 0.760192 0.796723 0.847829 0.304 Uiso 1 1 calc GR .
H04N H 0.723047 0.722302 0.786217 0.304 Uiso 1 1 calc GR .
H04O H 0.692217 0.710563 0.850683 0.304 Uiso 1 1 calc GR .
C04I C 0.0927(11) 0.3553(10) 0.4886(13) 0.256(7) Uani 1 1 d . U
O04J O -0.0779(5) 0.2979(7) 0.0669(7) 0.309(6) Uani 1 1 d . .
H2BA H -0.113442 0.256673 0.074446 0.464 Uiso 1 1 calc GR .
C04K C -0.1142(7) 0.3240(7) 0.0263(6) 0.211(5) Uani 1 1 d . .
H3BA H -0.169024 0.296463 -0.001427 0.254 Uiso 1 1 calc R .
C04L C 0.4048(9) 0.3813(6) 0.0396(6) 0.189(4) Uani 1 1 d . .
H04 H 0.381900 0.341389 0.062704 0.227 Uiso 1 1 calc R .
C04M C 0.0746(7) 0.3929(9) 0.4499(6) 0.209(7) Uani 1 1 d . .
H04S H 0.050981 0.369818 0.404678 0.251 Uiso 1 1 calc R .
C6 C 0.1436(5) 0.4682(7) 0.5867(6) 0.175(5) Uani 1 1 d . .
C2 C 0.1795(11) 0.517(2) 0.6721(14) 0.429(14) Uani 1 1 d . U
H2 H 0.188056 0.498191 0.710154 0.514 Uiso 1 1 calc R .
C3 C 0.1241(8) 0.3724(12) 0.5572(11) 0.269(9) Uani 1 1 d . U
H3 H 0.132457 0.336822 0.581563 0.323 Uiso 1 1 calc R .

loop_
_atom_site_aniso_label
_atom_site_aniso_U_11
_atom_site_aniso_U_22
_atom_site_aniso_U_33
_atom_site_aniso_U_23
_atom_site_aniso_U_13
_atom_site_aniso_U_12
O001 0.0596(16) 0.0286(12) 0.0184(11) 0.0054(9) 0.0001(10) 0.0223(11)
O002 0.0784(18) 0.0245(12) 0.0263(12) 0.0011(10) -0.0004(11) 0.0215(12)
O003 0.0662(17) 0.0290(12) 0.0232(11) 0.0081(10) 0.0060(11) 0.0130(12)
O004 0.0671(17) 0.0245(12) 0.0266(12) -0.0012(9) 0.0033(11) 0.0154(12)
O005 0.0659(17) 0.0282(12) 0.0236(12) 0.0068(9) 0.0077(11) 0.0108(12)
O006 0.0643(17) 0.0208(11) 0.0287(12) 0.0040(10) 0.0082(11) 0.0056(11)
O007 0.0729(18) 0.0323(13) 0.0242(12) 0.0080(10) -0.0004(11) 0.0246(12)
O008 0.0705(18) 0.0287(12) 0.0257(12) 0.0062(10) 0.0132(11) 0.0100(12)
O009 0.087(2) 0.0281(12) 0.0313(13) 0.0062(10) 0.0054(12) 0.0281(13)
O00A 0.094(2) 0.0267(13) 0.0230(12) 0.0018(10) -0.0023(12) 0.0234(13)
O00B 0.092(2) 0.0233(12) 0.0290(13) 0.0020(10) 0.0087(13) 0.0102(13)
N00C 0.0445(17) 0.0172(12) 0.0254(14) 0.0054(10) 0.0096(12) 0.0072(12)
N00D 0.0551(18) 0.0213(13) 0.0179(13) 0.0018(10) 0.0022(12) 0.0191(13)
N00E 0.0526(18) 0.0253(14) 0.0170(13) 0.0022(11) 0.0036(12) 0.0105(13)
N00F 0.0510(18) 0.0270(14) 0.0170(13) 0.0025(11) 0.0006(12) 0.0176(13)
O00G 0.113(2) 0.0324(14) 0.0278(14) 0.0113(11) -0.0007(14) 0.0296(15)
N00H 0.0578(19) 0.0209(13) 0.0242(14) 0.0037(11) 0.0051(13) 0.0113(13)
N00I 0.061(2) 0.0241(14) 0.0246(14) 0.0067(11) 0.0007(13) 0.0198(14)
C00J 0.0351(18) 0.0199(15) 0.0206(15) 0.0046(12) 0.0032(13) 0.0106(13)
C00K 0.0382(19) 0.0174(14) 0.0190(15) 0.0031(12) 0.0021(13) 0.0116(13)
C00L 0.0401(19) 0.0173(14) 0.0174(15) 0.0047(12) 0.0030(13) 0.0111(13)
C00M 0.0364(18) 0.0182(15) 0.0194(15) 0.0025(12) 0.0003(13) 0.0096(13)
C00N 0.0383(19) 0.0184(15) 0.0199(15) 0.0029(12) 0.0014(13) 0.0122(13)
C00O 0.0409(19) 0.0198(15) 0.0172(15) 0.0035(12) 0.0017(13) 0.0119(14)
C00P 0.0366(18) 0.0179(14) 0.0165(14) 0.0011(12) 0.0019(12) 0.0107(13)
C00Q 0.0420(19) 0.0195(15) 0.0168(14) 0.0029(12) 0.0017(13) 0.0142(14)
C00R 0.045(2) 0.0188(15) 0.0170(15) 0.0030(12) 0.0034(13) 0.0119(14)
C00S 0.046(2) 0.0178(15) 0.0174(15) -0.0002(12) 0.0002(13) 0.0146(14)
C00T 0.0401(19) 0.0189(15) 0.0199(15) 0.0028(12) 0.0024(13) 0.0130(14)
C00U 0.046(2) 0.0176(15) 0.0199(16) 0.0039(12) 0.0059(14) 0.0134(14)
C00V 0.0412(19) 0.0209(15) 0.0162(15) 0.0041(12) 0.0017(13) 0.0125(14)
C00W 0.0415(19) 0.0204(15) 0.0170(15) 0.0039(12) 0.0027(13) 0.0124(14)
C00X 0.041(2) 0.0248(16) 0.0191(15) 0.0057(13) 0.0046(13) 0.0134(14)
C00Y 0.044(2) 0.0200(15) 0.0208(16) 0.0056(13) 0.0046(14) 0.0097(14)
C00Z 0.0393(19) 0.0185(15) 0.0200(15) 0.0029(12) 0.0025(13) 0.0102(14)
C010 0.0385(19) 0.0225(15) 0.0167(15) 0.0043(12) 0.0006(13) 0.0108(14)
C011 0.0384(19) 0.0230(15) 0.0209(15) 0.0027(12) 0.0024(13) 0.0134(14)
C012 0.047(2) 0.0206(15) 0.0158(15) 0.0029(12) 0.0031(13) 0.0179(14)
C013 0.0387(19) 0.0242(16) 0.0177(15) 0.0023(12) 0.0025(13) 0.0109(14)
C014 0.045(2) 0.0210(15) 0.0203(15) 0.0051(12) 0.0027(13) 0.0142(14)
C015 0.042(2) 0.0201(15) 0.0196(15) 0.0032(12) 0.0019(13) 0.0101(14)
C016 0.046(2) 0.0190(15) 0.0134(14) 0.0048(12) 0.0016(13) 0.0113(14)
C017 0.050(2) 0.0173(15) 0.0199(16) 0.0058(12) 0.0049(14) 0.0144(14)
C018 0.053(2) 0.0227(16) 0.0188(16) 0.0034(13) 0.0039(14) 0.0156(15)
C019 0.046(2) 0.0215(16) 0.0179(15) 0.0027(12) 0.0012(13) 0.0133(15)
C01A 0.042(2) 0.0271(16) 0.0179(15) 0.0025(13) 0.0016(13) 0.0138(15)
C01B 0.044(2) 0.0193(15) 0.0161(15) 0.0023(12) -0.0003(13) 0.0130(14)
C01C 0.043(2) 0.0240(16) 0.0176(15) 0.0023(12) 0.0037(13) 0.0095(15)
C01D 0.045(2) 0.0219(15) 0.0221(16) 0.0069(13) 0.0047(14) 0.0161(14)
C01E 0.049(2) 0.0188(15) 0.0216(16) 0.0043(12) 0.0069(14) 0.0163(14)
C01F 0.046(2) 0.0173(15) 0.0246(16) 0.0049(12) 0.0033(14) 0.0108(14)
C01G 0.052(2) 0.0221(16) 0.0151(15) 0.0047(12) 0.0038(14) 0.0140(15)
C01H 0.051(2) 0.0202(15) 0.0211(16) 0.0034(13) 0.0010(14) 0.0165(15)
C01I 0.042(2) 0.0212(15) 0.0200(16) 0.0026(12) 0.0029(13) 0.0106(14)
C01J 0.046(2) 0.0223(16) 0.0219(16) 0.0043(13) 0.0000(14) 0.0145(15)
C01K 0.050(2) 0.0229(16) 0.0198(17) 0.0036(13) 0.0083(14) 0.0116(15)
C01L 0.047(2) 0.0203(16) 0.0220(16) -0.0001(13) 0.0009(14) 0.0090(15)
C01M 0.048(2) 0.0277(17) 0.0229(16) 0.0110(13) 0.0076(14) 0.0156(15)
C01N 0.047(2) 0.0278(17) 0.0186(15) 0.0070(13) 0.0048(14) 0.0177(15)
C01O 0.053(2) 0.0182(15) 0.0289(18) 0.0064(13) 0.0050(15) 0.0138(15)
C01P 0.042(2) 0.0245(16) 0.0163(15) -0.0012(12) 0.0004(13) 0.0126(14)
C01Q 0.046(2) 0.0208(16) 0.0236(16) 0.0018(13) 0.0028(14) 0.0120(15)
C01R 0.042(2) 0.0292(17) 0.0224(16) 0.0043(14) 0.0054(14) 0.0152(15)
C01S 0.052(2) 0.0248(16) 0.0229(17) 0.0060(13) 0.0039(15) 0.0163(15)
C01T 0.043(2) 0.0267(17) 0.0207(16) 0.0001(13) 0.0010(14) 0.0122(15)
C01U 0.049(2) 0.0206(16) 0.0257(17) 0.0038(13) 0.0015(15) 0.0035(15)
C01V 0.049(2) 0.0272(18) 0.0259(17) 0.0004(15) 0.0036(15) 0.0125(16)
C01W 0.049(2) 0.0268(17) 0.0208(16) 0.0054(13) -0.0025(15) 0.0149(16)
C01X 0.058(2) 0.0201(16) 0.0229(16) 0.0024(13) 0.0043(15) 0.0159(15)
C01Y 0.050(2) 0.0176(15) 0.0262(18) 0.0039(13) 0.0009(15) 0.0122(15)
C01Z 0.053(2) 0.0289(17) 0.0196(16) 0.0093(13) 0.0016(14) 0.0185(16)
C020 0.061(2) 0.0242(16) 0.0184(15) 0.0029(13) -0.0002(15) 0.0214(16)
C021 0.059(2) 0.0210(16) 0.0177(16) 0.0009(12) 0.0023(14) 0.0151(15)
C022 0.050(2) 0.0285(18) 0.0176(16) 0.0025(13) 0.0004(14) 0.0157(16)
C023 0.065(3) 0.0255(17) 0.0309(18) 0.0078(14) 0.0072(17) 0.0208(17)
C024 0.065(2) 0.0205(16) 0.0205(16) -0.0005(13) -0.0033(16) 0.0212(16)
C025 0.059(3) 0.0328(18) 0.0179(16) 0.0028(14) 0.0042(16) 0.0149(17)
C026 0.067(3) 0.0240(17) 0.0284(19) 0.0053(14) 0.0025(17) 0.0169(17)
C027 0.059(3) 0.0251(18) 0.0329(19) 0.0070(14) 0.0010(17) 0.0062(17)
C028 0.056(2) 0.0334(18) 0.0237(17) 0.0092(14) 0.0089(16) 0.0165(17)
C029 0.058(3) 0.0252(17) 0.0261(17) 0.0031(14) 0.0134(16) 0.0104(17)
C02A 0.056(2) 0.0244(17) 0.0219(17) 0.0026(14) 0.0015(15) 0.0128(16)
C02B 0.058(2) 0.0239(16) 0.0200(16) 0.0032(13) -0.0026(15) 0.0149(17)
C02C 0.077(3) 0.0271(18) 0.0320(19) 0.0093(14) 0.0102(18) 0.0244(19)
C02D 0.057(2) 0.0379(19) 0.0251(17) 0.0034(14) 0.0073(16) 0.0250(18)
C02E 0.058(2) 0.0261(17) 0.0275(18) 0.0081(15) 0.0006(16) 0.0167(16)
C02F 0.062(3) 0.0308(19) 0.040(2) 0.0098(16) 0.0170(18) 0.0156(18)
C02G 0.051(3) 0.044(2) 0.042(2) 0.0035(17) 0.0046(18) 0.0200(19)
C02H 0.057(3) 0.036(2) 0.039(2) 0.0001(16) -0.0068(18) 0.0222(19)
C02I 0.056(3) 0.040(2) 0.041(2) 0.0080(17) 0.0084(18) 0.010(2)
C02J 0.066(3) 0.0263(19) 0.055(2) 0.0113(17) 0.000(2) 0.0141(18)
C02K 0.067(3) 0.043(2) 0.034(2) 0.0038(17) 0.0081(19) 0.016(2)
C02L 0.082(3) 0.038(2) 0.053(2) 0.0240(18) 0.027(2) 0.031(2)
C02M 0.087(3) 0.047(2) 0.036(2) 0.0080(17) 0.012(2) 0.045(2)
C02N 0.061(3) 0.045(2) 0.035(2) 0.0020(17) -0.0096(19) 0.020(2)
C02O 0.053(3) 0.037(2) 0.040(2) 0.0000(16) 0.0109(18) 0.0059(19)
C02P 0.089(3) 0.043(2) 0.0228(18) 0.0030(16) 0.016(2) 0.024(2)
C02Q 0.067(3) 0.045(2) 0.038(2) 0.0062(17) 0.0105(18) 0.031(2)
C02R 0.061(3) 0.069(3) 0.035(2) 0.0056(19) 0.0109(19) 0.025(2)
C02S 0.061(3) 0.033(2) 0.043(2) 0.0057(16) 0.0107(18) 0.0200(19)
C02T 0.083(3) 0.048(2) 0.026(2) 0.0000(17) -0.003(2) 0.019(2)
C02U 0.094(4) 0.035(2) 0.041(2) 0.0122(17) 0.022(2) 0.015(2)
C02V 0.079(3) 0.051(2) 0.048(2) 0.0181(19) 0.021(2) 0.027(2)
C02W 0.062(3) 0.050(2) 0.043(2) 0.0003(19) -0.014(2) 0.014(2)
C02X 0.092(4) 0.037(2) 0.052(2) 0.0223(19) 0.025(2) 0.018(2)
C02Y 0.077(3) 0.032(2) 0.058(3) 0.0187(18) 0.005(2) 0.011(2)
C02Z 0.080(3) 0.042(2) 0.050(2) 0.0151(19) 0.022(2) 0.026(2)
C030 0.090(4) 0.039(2) 0.051(2) 0.0084(19) -0.012(2) 0.034(2)
C031 0.061(3) 0.063(3) 0.067(3) 0.016(2) 0.017(2) 0.023(2)
C032 0.054(3) 0.061(3) 0.055(2) 0.008(2) 0.015(2) 0.007(2)
C033 0.067(3) 0.046(3) 0.062(3) 0.015(2) 0.023(2) 0.001(2)
C034 0.096(4) 0.032(2) 0.056(3) 0.0164(19) -0.003(2) 0.025(3)
C035 0.061(3) 0.054(2) 0.058(3) 0.011(2) 0.017(2) 0.028(2)
C036 0.061(3) 0.067(3) 0.064(3) 0.013(2) 0.001(2) 0.025(2)
C037 0.060(3) 0.052(2) 0.069(3) 0.008(2) 0.002(2) 0.024(2)
C038 0.075(3) 0.066(3) 0.055(2) 0.017(2) 0.021(2) 0.034(2)
C039 0.057(3) 0.072(3) 0.049(2) 0.012(2) 0.009(2) 0.031(2)
C03A 0.078(4) 0.052(3) 0.072(3) 0.025(2) 0.025(3) 0.006(3)
C03B 0.078(3) 0.054(3) 0.066(3) 0.004(2) 0.033(2) 0.023(2)
C03C 0.112(5) 0.078(3) 0.038(2) 0.005(2) 0.030(3) 0.039(3)
C03D 0.070(3) 0.054(3) 0.075(3) 0.012(2) 0.019(3) 0.024(2)
C03E 0.093(4) 0.083(3) 0.070(3) 0.016(3) 0.019(3) 0.055(3)
C03F 0.076(4) 0.063(3) 0.066(3) -0.004(2) -0.027(3) 0.020(3)
C03G 0.108(5) 0.079(3) 0.038(2) -0.009(2) 0.000(3) 0.038(3)
C03H 0.058(3) 0.078(3) 0.074(3) -0.010(3) 0.015(2) 0.015(3)
C03I 0.090(4) 0.100(4) 0.078(3) 0.024(3) 0.027(3) 0.053(3)
C03J 0.139(5) 0.092(4) 0.079(3) 0.037(3) 0.050(3) 0.075(4)
C03K 0.084(4) 0.058(3) 0.080(3) 0.005(2) 0.030(3) 0.016(3)
C03L 0.083(4) 0.087(4) 0.087(3) 0.016(3) -0.001(3) 0.046(3)
C03M 0.073(4) 0.088(4) 0.106(4) 0.026(3) 0.027(3) 0.040(3)
C03N 0.088(4) 0.075(3) 0.094(4) 0.004(3) 0.001(3) 0.038(3)
O03O 0.149(4) 0.164(5) 0.115(4) 0.012(3) 0.019(3) 0.039(4)
C03P 0.162(6) 0.073(3) 0.080(3) 0.032(3) 0.067(4) 0.040(4)
C03Q 0.085(4) 0.088(4) 0.127(5) 0.041(4) 0.015(3) 0.031(3)
C03R 0.107(4) 0.068(3) 0.085(4) 0.012(3) 0.020(3) -0.005(3)
C03S 0.082(4) 0.148(6) 0.099(4) 0.067(4) 0.000(3) 0.039(4)
C03T 0.102(4) 0.108(4) 0.096(4) 0.007(3) 0.036(3) 0.049(4)
C03U 0.137(6) 0.127(5) 0.104(4) 0.021(4) 0.045(4) 0.084(5)
C03V 0.115(5) 0.076(4) 0.124(5) -0.016(3) 0.008(4) 0.048(4)
C03W 0.070(4) 0.114(6) 0.168(7) 0.044(6) 0.047(4) 0.047(4)
C03X 0.098(4) 0.104(4) 0.096(4) 0.027(3) -0.026(3) 0.012(4)
C03Y 0.083(4) 0.108(5) 0.135(5) 0.002(4) 0.032(4) 0.040(4)
C03Z 0.066(4) 0.106(5) 0.131(5) 0.017(4) -0.019(3) 0.015(3)
C040 0.089(4) 0.100(4) 0.105(4) 0.013(3) 0.029(3) 0.011(4)
C041 0.144(7) 0.116(5) 0.120(5) 0.036(4) 0.015(4) 0.085(5)
C042 0.125(5) 0.089(4) 0.123(5) 0.018(4) 0.057(4) 0.013(4)
C043 0.097(5) 0.100(5) 0.268(10) 0.021(6) 0.019(6) 0.052(4)
C044 0.123(6) 0.144(6) 0.096(5) 0.037(4) 0.008(4) 0.031(5)
C045 0.265(10) 0.175(7) 0.105(5) 0.058(5) 0.071(5) 0.174(7)
C046 0.172(8) 0.130(6) 0.183(7) 0.043(5) 0.131(6) 0.040(5)
C047 0.207(10) 0.133(7) 0.135(6) 0.051(5) 0.040(6) 0.098(7)
C048 0.089(5) 0.197(10) 0.124(7) -0.037(6) 0.044(5) 0.021(6)
C049 0.159(8) 0.176(9) 0.213(9) 0.054(7) 0.065(7) 0.109(8)
C04A 0.092(5) 0.155(8) 0.217(10) 0.060(7) 0.078(6) 0.063(6)
C04B 0.103(7) 0.212(10) 0.259(11) 0.136(9) 0.083(6) 0.097(7)
C04D 0.095(7) 0.57(2) 0.068(5) 0.101(10) 0.014(4) 0.078(12)
C04E 0.085(6) 0.332(17) 0.182(10) -0.099(11) 0.024(7) 0.066(8)
C04F 0.102(7) 0.198(10) 0.264(12) 0.093(9) 0.030(7) 0.087(7)
C04H 0.152(7) 0.347(14) 0.143(6) -0.030(7) 0.008(6) 0.183(9)
C04I 0.172(14) 0.193(13) 0.49(2) 0.172(17) 0.162(16) 0.106(10)
O04J 0.170(7) 0.306(12) 0.466(16) 0.230(12) 0.060(8) 0.088(7)
C04K 0.164(10) 0.167(9) 0.287(14) 0.117(9) -0.009(9) 0.067(8)
C04L 0.171(10) 0.166(9) 0.249(12) 0.099(8) 0.078(9) 0.070(8)
C04M 0.119(8) 0.190(13) 0.234(12) -0.061(10) 0.089(9) 0.009(9)
C6 0.099(6) 0.242(12) 0.279(13) 0.178(12) 0.117(8) 0.105(8)
C2 0.128(10) 0.79(2) 0.53(4) 0.44(3) 0.170(16) 0.243(16)
C3 0.129(9) 0.338(19) 0.52(2) 0.355(18) 0.185(12) 0.155(11)

loop_
_atom_type_symbol
_atom_type_description
_atom_type_scat_dispersion_real
_atom_type_scat_dispersion_imag
_atom_type_scat_source
C C 0.0033 0.0016 'International Tables Vol C Tables 4.2.6.8 and 6.1.1.4'
H H 0.0000 0.0000 'International Tables Vol C Tables 4.2.6.8 and 6.1.1.4'
N N 0.0061 0.0033 'International Tables Vol C Tables 4.2.6.8 and 6.1.1.4'
O O 0.0106 0.0060 'International Tables Vol C Tables 4.2.6.8 and 6.1.1.4'

loop_
_geom_angle_atom_site_label_1
_geom_angle_atom_site_label_2
_geom_angle_atom_site_label_3
_geom_angle
_geom_angle_site_symmetry_1
_geom_angle_site_symmetry_3
C00Y N00C C01K 125.0(2) . .
C00Y N00C C029 117.3(2) . .
C01K N00C C029 117.2(2) . .
C00U N00D C024 118.1(2) . .
C018 N00D C00U 124.6(2) . .
C018 N00D C024 116.1(2) . .
C01T N00E C01V 112.1(2) . .
C01T N00E C025 123.3(2) . .
C01V N00E C025 124.6(3) . .
C01R N00F C01W 125.0(2) . .
C022 N00F C01R 112.4(2) . .
C022 N00F C01W 122.6(2) . .
C01Y N00H C01U 118.0(2) . .
C02A N00H C01U 117.3(2) . .
C02A N00H C01Y 123.8(3) . .
C026 N00I C02B 116.0(2) . .
C026 N00I C02E 125.3(3) . .
C02E N00I C02B 118.6(2) . .
C00K C00J C00X 120.5(3) . .
C00M C00J C00K 119.0(2) . .
C00M C00J C00X 120.5(2) . .
C00J C00K C00Y 120.1(2) . .
C00S C00K C00J 120.5(3) . .
C00S C00K C00Y 119.4(2) . .
C00N C00L C014 120.6(2) . .
C00N C00L C016 119.3(2) . .
C016 C00L C014 120.0(2) . .
C00J C00M C00P 120.0(2) . .
C00J C00M C011 118.8(2) . .
C00P C00M C011 121.2(3) . .
C00L C00N C00Z 119.0(2) . .
C00L C00N C010 120.4(2) . .
C010 C00N C00Z 120.6(2) . .
C00T C00O C00P 119.2(2) . .
C00Z C00O C00P 120.4(2) . .
C00Z C00O C00T 120.2(2) . .
C00M C00P C00O 119.4(2) . .
C00Q C00P C00M 120.0(2) . .
C00Q C00P C00O 120.6(2) . .
C00P C00Q C00S 118.4(2) . .
C00P C00Q C010 118.8(2) . .
C00S C00Q C010 122.3(2) . .
C00V C00R C00U 118.1(2) . .
C00V C00R C010 119.1(3) . .
C010 C00R C00U 121.9(2) . .
C00K C00S C00Q 121.5(2) . .
C00K C00S H00S 119.3 . .
C00Q C00S H00S 119.3 . .
C00O C00T C019 121.4(3) . .
C00O C00T C01B 118.4(2) . .
C019 C00T C01B 120.1(2) . .
O001 C00U N00D 120.0(3) . .
O001 C00U C00R 123.2(2) . .
N00D C00U C00R 116.6(2) . .
C00R C00V C016 120.5(2) . .
C00R C00V C017 120.0(3) . .
C016 C00V C017 119.4(2) . .
C01D C00W C016 119.9(2) . .
C01G C00W C016 119.3(3) . .
C01G C00W C01D 120.8(2) . .
C00J C00X C01K 119.7(2) . .
C01C C00X C00J 120.4(3) . .
C01C C00X C01K 119.8(3) . .
O006 C00Y N00C 120.8(3) . .
O006 C00Y C00K 122.1(2) . .
N00C C00Y C00K 117.0(2) . .
C00O C00Z C00N 118.3(2) . .
C00O C00Z C012 121.2(2) . .
C012 C00Z C00N 120.3(2) . .
C00N C010 C00Q 118.2(2) . .
C00R C010 C00N 118.8(2) . .
C00R C010 C00Q 122.9(2) . .
C00M C011 C019 119.0(2) . .
C013 C011 C00M 119.5(3) . .
C013 C011 C019 121.4(2) . .
C00Z C012 C01E 118.1(2) . .
C00Z C012 C01F 117.3(2) . .
C01F C012 C01E 124.6(3) . .
C011 C013 C01A 116.6(3) . .
C011 C013 C01C 120.0(2) . .
C01C C013 C01A 123.3(3) . .
C01E C014 C00L 120.3(2) . .
C01E C014 C01H 120.8(3) . .
C01H C014 C00L 118.8(2) . .
C019 C015 C01L 118.5(2) . .
C01P C015 C019 117.8(3) . .
C01P C015 C01L 123.6(2) . .
C00L C016 C00W 120.7(2) . .
C00V C016 C00L 119.5(2) . .
C00V C016 C00W 119.8(2) . .
C00V C017 C018 120.0(2) . .
C021 C017 C00V 120.9(3) . .
C021 C017 C018 119.2(2) . .
O002 C018 N00D 120.6(3) . .
O002 C018 C017 123.0(3) . .
N00D C018 C017 116.3(2) . .
C00T C019 C011 119.4(2) . .
C015 C019 C00T 120.4(3) . .
C015 C019 C011 120.1(2) . .
C013 C01A C01V 129.4(3) . .
C01P C01A C013 121.9(2) . .
C01P C01A C01V 108.7(2) . .
C01F C01B C00T 120.7(2) . .
C01F C01B C01Q 121.0(3) . .
C01Q C01B C00T 118.3(2) . .
C00X C01C C013 120.3(3) . .
C00X C01C H01C 119.8 . .
C013 C01C H01C 119.8 . .
C00W C01D C01H 119.2(2) . .
C01M C01D C00W 121.3(3) . .
C01M C01D C01H 119.5(3) . .
C014 C01E C012 119.1(2) . .
C01X C01E C012 123.8(2) . .
C01X C01E C014 116.9(2) . .
C012 C01F C01Y 122.3(3) . .
C01B C01F C012 120.0(3) . .
C01B C01F C01Y 116.8(2) . .
C00W C01G C021 119.6(2) . .
C01I C01G C00W 116.5(3) . .
C01I C01G C021 123.9(2) . .
C014 C01H C01D 121.2(3) . .
C01J C01H C014 120.0(2) . .
C01J C01H C01D 118.8(2) . .
C01G C01I C022 128.5(3) . .
C01N C01I C01G 122.6(3) . .
C01N C01I C022 108.9(2) . .
C01O C01J C01H 118.7(3) . .
C01S C01J C01H 120.3(3) . .
C01S C01J C01O 121.0(3) . .
O008 C01K N00C 120.4(3) . .
O008 C01K C00X 122.4(3) . .
N00C C01K C00X 117.2(2) . .
C015 C01L H01L 119.5 . .
C01Q C01L C015 120.9(3) . .
C01Q C01L H01L 119.5 . .
C01D C01M C01N 116.4(3) . .
C01D C01M C01Z 119.9(3) . .
C01Z C01M C01N 123.6(3) . .
C01I C01N C01M 122.1(3) . .
C01I C01N C01R 108.4(3) . .
C01M C01N C01R 129.4(3) . .
C01J C01O C02E 119.6(3) . .
C01X C01O C01J 121.1(3) . .
C01X C01O C02E 119.3(3) . .
C015 C01P C01T 129.9(3) . .
C01A C01P C015 122.0(2) . .
C01A C01P C01T 108.1(2) . .
C01B C01Q C02A 120.7(3) . .
C01L C01Q C01B 121.6(3) . .
C01L C01Q C02A 117.7(3) . .
O007 C01R N00F 125.1(3) . .
O007 C01R C01N 129.6(3) . .
N00F C01R C01N 105.3(3) . .
C01J C01S C026 120.2(3) . .
C01Z C01S C01J 121.4(3) . .
C01Z C01S C026 118.4(3) . .
O004 C01T N00E 125.4(3) . .
O004 C01T C01P 128.9(3) . .
N00E C01T C01P 105.7(3) . .
C027 C01U N00H 118.6(3) . .
C02I C01U N00H 117.3(3) . .
C02I C01U C027 124.1(3) . .
O003 C01V N00E 125.1(3) . .
O003 C01V C01A 129.5(3) . .
N00E C01V C01A 105.4(3) . .
C028 C01W N00F 117.2(3) . .
C02G C01W N00F 118.5(3) . .
C02G C01W C028 124.2(3) . .
C01E C01X H01X 119.0 . .
C01O C01X C01E 122.0(3) . .
C01O C01X H01X 119.0 . .
O005 C01Y N00H 119.1(3) . .
O005 C01Y C01F 122.6(3) . .
N00H C01Y C01F 118.0(3) . .
C01M C01Z H01Z 120.0 . .
C01S C01Z C01M 119.9(3) . .
C01S C01Z H01Z 120.0 . .
C024 C020 C023 122.2(3) . .
C024 C020 C02C 115.9(3) . .
C02C C020 C023 121.9(3) . .
C017 C021 C01G 120.7(3) . .
C017 C021 H021 119.6 . .
C01G C021 H021 119.6 . .
O00A C022 N00F 125.4(3) . .
O00A C022 C01I 129.6(3) . .
N00F C022 C01I 105.0(3) . .
C020 C023 H023 107.1 . .
C020 C023 C02V 113.0(3) . .
C020 C023 C038 113.2(3) . .
C02V C023 H023 107.1 . .
C038 C023 H023 107.1 . .
C038 C023 C02V 109.0(3) . .
C020 C024 N00D 118.8(3) . .
C02D C024 N00D 117.3(3) . .
C02D C024 C020 123.8(3) . .
C02K C025 N00E 117.4(3) . .
C02K C025 C02N 124.4(3) . .
C02N C025 N00E 118.2(3) . .
O00G C026 N00I 121.0(3) . .
O00G C026 C01S 122.5(3) . .
N00I C026 C01S 116.5(3) . .
C01U C027 C02J 123.1(3) . .
C01U C027 C02Y 116.7(4) . .
C02Y C027 C02J 120.3(4) . .
C01W C028 C02P 115.7(3) . .
C01W C028 C02R 122.1(3) . .
C02P C028 C02R 122.2(3) . .
C02F C029 N00C 119.7(3) . .
C02F C029 C02O 123.3(3) . .
C02O C029 N00C 116.9(3) . .
O00B C02A N00H 118.9(3) . .
O00B C02A C01Q 124.0(3) . .
N00H C02A C01Q 116.9(2) . .
C02H C02B N00I 120.1(3) . .
C02H C02B C02S 123.2(3) . .
C02S C02B N00I 116.4(3) . .
C020 C02C H02C 118.9 . .
C02M C02C C020 122.2(3) . .
C02M C02C H02C 118.9 . .
C024 C02D C02Z 123.4(3) . .
C02Q C02D C024 116.8(3) . .
C02Q C02D C02Z 119.8(4) . .
O009 C02E N00I 121.0(3) . .
O009 C02E C01O 122.9(3) . .
N00I C02E C01O 116.1(3) . .
C029 C02F C02L 122.8(3) . .
C029 C02F C02U 116.3(4) . .
C02U C02F C02L 120.9(4) . .
C01W C02G C02W 117.0(4) . .
C01W C02G C03H 121.0(3) . .
C02W C02G C03H 122.0(4) . .
C02B C02H C030 117.4(4) . .
C02B C02H C037 122.5(3) . .
C030 C02H C037 120.1(4) . .
C01U C02I C031 117.1(4) . .
C01U C02I C035 123.3(3) . .
C031 C02I C035 119.5(4) . .
C027 C02J H02J 106.5 . .
C027 C02J C03V 110.6(3) . .
C03S C02J C027 112.5(4) . .
C03S C02J H02J 106.5 . .
C03S C02J C03V 113.8(5) . .
C03V C02J H02J 106.5 . .
C025 C02K C03B 124.2(3) . .
C025 C02K C03C 115.8(4) . .
C03C C02K C03B 119.9(4) . .
C02F C02L H02L 107.1 . .
C02F C02L C03E 113.5(3) . .
C02F C02L C03J 111.0(4) . .
C03E C02L H02L 107.1 . .
C03E C02L C03J 110.8(4) . .
C03J C02L H02L 107.1 . .
C02C C02M H02M 120.2 . .
C02C C02M C02Q 119.7(4) . .
C02Q C02M H02M 120.2 . .
C025 C02N C036 122.2(3) . .
C03F C02N C025 116.3(4) . .
C03F C02N C036 121.4(4) . .
C029 C02O C039 122.7(3) . .
C032 C02O C029 116.9(4) . .
C032 C02O C039 120.4(4) . .
C028 C02P H02P 119.4 . .
C02T C02P C028 121.2(4) . .
C02T C02P H02P 119.4 . .
C02D C02Q H02Q 119.2 . .
C02M C02Q C02D 121.6(4) . .
C02M C02Q H02Q 119.2 . .
C028 C02R H02R 107.6 . .
C028 C02R C03I 111.9(4) . .
C028 C02R C03K 111.6(3) . .
C03I C02R H02R 107.6 . .
C03I C02R C03K 110.4(4) . .
C03K C02R H02R 107.6 . .
C02B C02S C02X 116.0(4) . .
C02B C02S C03D 122.1(3) . .
C02X C02S C03D 121.9(4) . .
C02P C02T H02T 119.1 . .
C02P C02T C02W 121.9(4) . .
C02W C02T H02T 119.1 . .
C02F C02U H02U 119.7 . .
C033 C02U C02F 120.7(4) . .
C033 C02U H02U 119.7 . .
C023 C02V H02A 109.5 . .
C023 C02V H02B 109.5 . .
C023 C02V H02D 109.5 . .
H02A C02V H02B 109.5 . .
H02A C02V H02D 109.5 . .
H02B C02V H02D 109.5 . .
C02G C02W H02W 119.9 . .
C02T C02W C02G 120.2(4) . .
C02T C02W H02W 119.9 . .
C02S C02X H02X 119.7 . .
C034 C02X C02S 120.7(4) . .
C034 C02X H02X 119.7 . .
C027 C02Y H02Y 119.9 . .
C03A C02Y C027 120.2(4) . .
C03A C02Y H02Y 119.9 . .
C02D C02Z H02Z 103.4 . .
C03P C02Z C02D 116.0(3) . .
C03P C02Z H02Z 103.4 . .
C03P C02Z C03R 116.2(4) . .
C03R C02Z C02D 112.2(3) . .
C03R C02Z H02Z 103.4 . .
C02H C030 H030 119.4 . .
C034 C030 C02H 121.2(4) . .
C034 C030 H030 119.4 . .
C02I C031 H031 119.8 . .
C03A C031 C02I 120.3(5) . .
C03A C031 H031 119.8 . .
C02O C032 H032 119.0 . .
C033 C032 C02O 121.9(4) . .
C033 C032 H032 119.0 . .
C02U C033 H033 119.6 . .
C032 C033 C02U 120.9(4) . .
C032 C033 H033 119.6 . .
C02X C034 H034 119.2 . .
C030 C034 C02X 121.6(4) . .
C030 C034 H034 119.2 . .
C02I C035 H035 106.2 . .
C02I C035 C03U 113.5(4) . .
C03L C035 C02I 111.3(3) . .
C03L C035 H035 106.2 . .
C03L C035 C03U 112.7(4) . .
C03U C035 H035 106.2 . .
C02N C036 H036 108.6 . .
C02N C036 C03N 111.0(4) . .
C02N C036 C03Q 111.6(4) . .
C03N C036 H036 108.6 . .
C03N C036 C03Q 108.4(4) . .
C03Q C036 H036 108.6 . .
C02H C037 H037 106.6 . .
C02H C037 C03Y 111.9(4) . .
C02H C037 C03Z 112.7(4) . .
C03Y C037 H037 106.6 . .
C03Z C037 H037 106.6 . .
C03Z C037 C03Y 111.9(5) . .
C023 C038 H03A 109.5 . .
C023 C038 H03B 109.5 . .
C023 C038 H03C 109.5 . .
H03A C038 H03B 109.5 . .
H03A C038 H03C 109.5 . .
H03B C038 H03C 109.5 . .
C02O C039 H039 106.3 . .
C02O C039 C045 111.7(4) . .
C03X C039 C02O 113.6(4) . .
C03X C039 H039 106.3 . .
C03X C039 C045 112.1(5) . .
C045 C039 H039 106.3 . .
C02Y C03A H03D 119.2 . .
C031 C03A C02Y 121.6(4) . .
C031 C03A H03D 119.2 . .
C02K C03B H03E 107.5 . .
C02K C03B C042 113.8(4) . .
C02K C03B C043 110.5(4) . .
C042 C03B H03E 107.5 . .
C043 C03B H03E 107.5 . .
C043 C03B C042 110.0(5) . .
C02K C03C H03F 119.9 . .
C03G C03C C02K 120.2(5) . .
C03G C03C H03F 119.9 . .
C02S C03D H03G 106.7 . .
C02S C03D C03T 112.5(4) . .
C03M C03D C02S 111.8(4) . .
C03M C03D H03G 106.7 . .
C03M C03D C03T 112.0(4) . .
C03T C03D H03G 106.7 . .
C02L C03E H03H 109.5 . .
C02L C03E H03I 109.5 . .
C02L C03E H03J 109.5 . .
H03H C03E H03I 109.5 . .
H03H C03E H03J 109.5 . .
H03I C03E H03J 109.5 . .
C02N C03F H03K 119.9 . .
C03G C03F C02N 120.2(5) . .
C03G C03F H03K 119.9 . .
C03C C03G C03F 123.0(4) . .
C03C C03G H03L 118.5 . .
C03F C03G H03L 118.5 . .
C02G C03H H03M 107.0 . .
C02G C03H C046 109.7(4) . .
C046 C03H H03M 107.0 . .
C04H C03H C02G 114.4(5) . .
C04H C03H H03M 107.0 . .
C04H C03H C046 111.4(7) . .
C02R C03I H03N 109.5 . .
C02R C03I H03O 109.5 . .
C02R C03I H03P 109.5 . .
H03N C03I H03O 109.5 . .
H03N C03I H03P 109.5 . .
H03O C03I H03P 109.5 . .
C02L C03J H03Q 109.5 . .
C02L C03J H03R 109.5 . .
C02L C03J H03S 109.5 . .
H03Q C03J H03R 109.5 . .
H03Q C03J H03S 109.5 . .
H03R C03J H03S 109.5 . .
C02R C03K H03T 109.5 . .
C02R C03K H03U 109.5 . .
C02R C03K H03V 109.5 . .
H03T C03K H03U 109.5 . .
H03T C03K H03V 109.5 . .
H03U C03K H03V 109.5 . .
C035 C03L H03W 109.5 . .
C035 C03L H03X 109.5 . .
C035 C03L H03Y 109.5 . .
H03W C03L H03X 109.5 . .
H03W C03L H03Y 109.5 . .
H03X C03L H03Y 109.5 . .
C03D C03M H03Z 109.5 . .
C03D C03M H 109.5 . .
C03D C03M HA 109.5 . .
H03Z C03M H 109.5 . .
H03Z C03M HA 109.5 . .
H C03M HA 109.5 . .
C036 C03N H03 109.5 . .
C036 C03N HB 109.5 . .
C036 C03N HC 109.5 . .
H03 C03N HB 109.5 . .
H03 C03N HC 109.5 . .
HB C03N HC 109.5 . .
C044 O03O H0BA 109.5 . .
C02Z C03P H0AA 109.5 . .
C02Z C03P HD 109.5 . .
C02Z C03P HE 109.5 . .
H0AA C03P HD 109.5 . .
H0AA C03P HE 109.5 . .
HD C03P HE 109.5 . .
C036 C03Q H1AA 109.5 . .
C036 C03Q HF 109.5 . .
C036 C03Q HG 109.5 . .
H1AA C03Q HF 109.5 . .
H1AA C03Q HG 109.5 . .
HF C03Q HG 109.5 . .
C02Z C03R H2AA 109.5 . .
C02Z C03R HH 109.5 . .
C02Z C03R HI 109.5 . .
H2AA C03R HH 109.5 . .
H2AA C03R HI 109.5 . .
HH C03R HI 109.5 . .
C02J C03S H3AA 109.5 . .
C02J C03S HJ 109.5 . .
C02J C03S HK 109.5 . .
H3AA C03S HJ 109.5 . .
H3AA C03S HK 109.5 . .
HJ C03S HK 109.5 . .
C03D C03T H4AA 109.5 . .
C03D C03T HL 109.5 . .
C03D C03T HM 109.5 . .
H4AA C03T HL 109.5 . .
H4AA C03T HM 109.5 . .
HL C03T HM 109.5 . .
C035 C03U H5AA 109.5 . .
C035 C03U HN 109.5 . .
C035 C03U HO 109.5 . .
H5AA C03U HN 109.5 . .
H5AA C03U HO 109.5 . .
HN C03U HO 109.5 . .
C02J C03V H6AA 109.5 . .
C02J C03V HP 109.5 . .
C02J C03V HQ 109.5 . .
H6AA C03V HP 109.5 . .
H6AA C03V HQ 109.5 . .
HP C03V HQ 109.5 . .
C048 C03W C04A 120.2(9) . .
C6 C03W C048 120.8(10) . .
C6 C03W C04A 119.0(10) . .
C039 C03X H7AA 109.5 . .
C039 C03X HR 109.5 . .
C039 C03X HS 109.5 . .
H7AA C03X HR 109.5 . .
H7AA C03X HS 109.5 . .
HR C03X HS 109.5 . .
C037 C03Y H8AA 109.5 . .
C037 C03Y HT 109.5 . .
C037 C03Y HU 109.5 . .
H8AA C03Y HT 109.5 . .
H8AA C03Y HU 109.5 . .
HT C03Y HU 109.5 . .
C037 C03Z H9AA 109.5 . .
C037 C03Z HV 109.5 . .
C037 C03Z HW 109.5 . .
H9AA C03Z HV 109.5 . .
H9AA C03Z HW 109.5 . .
HV C03Z HW 109.5 . .
H04T C040 H04U 109.5 . .
H04T C040 H04V 109.5 . .
H04U C040 H04V 109.5 . .
C044 C040 H04T 109.5 . .
C044 C040 H04U 109.5 . .
C044 C040 H04V 109.5 . .
C041 C041 C047 117.4(10) 2_665 2_665
C041 C041 C04B 121.2(10) 2_665 .
C04B C041 C047 121.3(7) . 2_665
C03B C042 H04A 109.5 . .
C03B C042 H04B 109.5 . .
C03B C042 H04C 109.5 . .
H04A C042 H04B 109.5 . .
H04A C042 H04C 109.5 . .
H04B C042 H04C 109.5 . .
C03B C043 H04D 109.5 . .
C03B C043 H04E 109.5 . .
C03B C043 H04F 109.5 . .
H04D C043 H04E 109.5 . .
H04D C043 H04F 109.5 . .
H04E C043 H04F 109.5 . .
O03O C044 C040 116.5(6) . .
O03O C044 H04W 108.2 . .
O03O C044 H04X 108.2 . .
C040 C044 H04W 108.2 . .
C040 C044 H04X 108.2 . .
H04W C044 H04X 107.3 . .
C039 C045 H04G 109.5 . .
C039 C045 H04H 109.5 . .
C039 C045 H04I 109.5 . .
H04G C045 H04H 109.5 . .
H04G C045 H04I 109.5 . .
H04H C045 H04I 109.5 . .
C03H C046 H04J 109.5 . .
C03H C046 H04K 109.5 . .
C03H C046 H04L 109.5 . .
H04J C046 H04K 109.5 . .
H04J C046 H04L 109.5 . .
H04K C046 H04L 109.5 . .
C04L C047 C041 118.6(8) . 2_665
C04M C048 C03W 129.2(13) . .
H1BA C049 HX 109.5 . .
H1BA C049 HY 109.5 . .
HX C049 HY 109.5 . .
C04K C049 H1BA 109.5 . .
C04K C049 HX 109.5 . .
C04K C049 HY 109.5 . .
C03W C04A H04P 120.9 . .
C04E C04A C03W 118.1(10) . .
C04E C04A H04P 120.9 . .
C041 C04B H04Y 121.1 . .
C04F C04B C041 117.7(8) . .
C04F C04B H04Y 121.1 . .
C04E C04D H04Q 105.6 . .
C2 C04D H04Q 105.6 . .
C2 C04D C04E 149(2) . .
C04A C04E H04R 121.9 . .
C04D C04E C04A 116.1(13) . .
C04D C04E H04R 121.9 . .
C04B C04F H04Z 117.3 . .
C04L C04F C04B 125.5(10) . .
C04L C04F H04Z 117.3 . .
C03H C04H H04M 109.5 . .
C03H C04H H04N 109.5 . .
C03H C04H H04O 109.5 . .
H04M C04H H04N 109.5 . .
H04M C04H H04O 109.5 . .
H04N C04H H04O 109.5 . .
C04M C04I C3 135(2) . .
C04K O04J H2BA 109.5 . .
C049 C04K H3BA 128.2 . .
O04J C04K C049 103.6(10) . .
O04J C04K H3BA 128.2 . .
C047 C04L H04 121.3 . .
C04F C04L C047 117.5(10) . .
C04F C04L H04 121.3 . .
C048 C04M C04I 114.9(17) . .
C048 C04M H04S 122.5 . .
C04I C04M H04S 122.5 . .
C03W C6 C2 122.4(13) . .
C03W C6 C3 113.6(11) . .
C3 C6 C2 123.8(12) . .
C04D C2 C6 94.4(16) . .
C04D C2 H2 132.8 . .
C6 C2 H2 132.8 . .
C04I C3 C6 106.7(10) . .
C04I C3 H3 126.7 . .
C6 C3 H3 126.7 . .

loop_
_geom_bond_atom_site_label_1
_geom_bond_atom_site_label_2
_geom_bond_distance
_geom_bond_site_symmetry_2
O001 C00U 1.216(3) .
O002 C018 1.221(3) .
O003 C01V 1.211(4) .
O004 C01T 1.208(3) .
O005 C01Y 1.219(4) .
O006 C00Y 1.214(3) .
O007 C01R 1.210(3) .
O008 C01K 1.208(3) .
O009 C02E 1.224(4) .
O00A C022 1.204(4) .
O00B C02A 1.225(3) .
N00C C00Y 1.397(4) .
N00C C01K 1.401(4) .
N00C C029 1.451(4) .
N00D C00U 1.410(4) .
N00D C018 1.390(4) .
N00D C024 1.465(4) .
N00E C01T 1.393(4) .
N00E C01V 1.400(4) .
N00E C025 1.454(4) .
N00F C01R 1.399(4) .
N00F C01W 1.457(4) .
N00F C022 1.386(4) .
O00G C026 1.217(4) .
N00H C01U 1.458(4) .
N00H C01Y 1.403(4) .
N00H C02A 1.403(4) .
N00I C026 1.386(4) .
N00I C02B 1.461(4) .
N00I C02E 1.400(4) .
C00J C00K 1.419(4) .
C00J C00M 1.407(4) .
C00J C00X 1.421(4) .
C00K C00S 1.368(4) .
C00K C00Y 1.483(4) .
C00L C00N 1.407(4) .
C00L C014 1.427(4) .
C00L C016 1.415(4) .
C00M C00P 1.417(4) .
C00M C011 1.419(4) .
C00N C00Z 1.441(4) .
C00N C010 1.421(4) .
C00O C00P 1.431(4) .
C00O C00T 1.413(4) .
C00O C00Z 1.409(4) .
C00P C00Q 1.405(4) .
C00Q C00S 1.416(4) .
C00Q C010 1.452(4) .
C00R C00U 1.480(4) .
C00R C00V 1.408(4) .
C00R C010 1.413(4) .
C00S H00S 0.9500 .
C00T C019 1.418(4) .
C00T C01B 1.426(4) .
C00V C016 1.413(4) .
C00V C017 1.422(4) .
C00W C016 1.424(4) .
C00W C01D 1.417(4) .
C00W C01G 1.414(4) .
C00X C01C 1.355(4) .
C00X C01K 1.483(4) .
C00Z C012 1.427(4) .
C011 C013 1.408(4) .
C011 C019 1.432(4) .
C012 C01E 1.453(4) .
C012 C01F 1.426(4) .
C013 C01A 1.422(4) .
C013 C01C 1.422(4) .
C014 C01E 1.422(4) .
C014 C01H 1.425(4) .
C015 C019 1.407(4) .
C015 C01L 1.438(4) .
C015 C01P 1.406(4) .
C017 C018 1.476(4) .
C017 C021 1.358(4) .
C01A C01P 1.377(4) .
C01A C01V 1.485(4) .
C01B C01F 1.414(4) .
C01B C01Q 1.419(4) .
C01C H01C 0.9500 .
C01D C01H 1.429(4) .
C01D C01M 1.412(4) .
C01E C01X 1.420(4) .
C01F C01Y 1.495(4) .
C01G C01I 1.412(4) .
C01G C021 1.427(4) .
C01H C01J 1.409(4) .
C01I C01N 1.359(4) .
C01I C022 1.495(4) .
C01J C01O 1.408(4) .
C01J C01S 1.400(4) .
C01L H01L 0.9500 .
C01L C01Q 1.364(4) .
C01M C01N 1.417(4) .
C01M C01Z 1.418(4) .
C01N C01R 1.486(4) .
C01O C01X 1.377(4) .
C01O C02E 1.485(4) .
C01P C01T 1.490(4) .
C01Q C02A 1.452(4) .
C01S C01Z 1.366(4) .
C01S C026 1.486(4) .
C01U C027 1.386(5) .
C01U C02I 1.370(5) .
C01W C028 1.396(5) .
C01W C02G 1.380(5) .
C01X H01X 0.9500 .
C01Z H01Z 0.9500 .
C020 C023 1.508(5) .
C020 C024 1.396(4) .
C020 C02C 1.404(5) .
C021 H021 0.9500 .
C023 H023 1.0000 .
C023 C02V 1.533(5) .
C023 C038 1.516(5) .
C024 C02D 1.393(5) .
C025 C02K 1.379(5) .
C025 C02N 1.393(5) .
C027 C02J 1.513(6) .
C027 C02Y 1.394(5) .
C028 C02P 1.399(5) .
C028 C02R 1.508(5) .
C029 C02F 1.385(5) .
C029 C02O 1.415(5) .
C02B C02H 1.364(5) .
C02B C02S 1.404(5) .
C02C H02C 0.9500 .
C02C C02M 1.363(5) .
C02D C02Q 1.388(5) .
C02D C02Z 1.514(5) .
C02F C02L 1.481(6) .
C02F C02U 1.425(5) .
C02G C02W 1.399(5) .
C02G C03H 1.516(6) .
C02H C030 1.403(5) .
C02H C037 1.500(6) .
C02I C031 1.395(6) .
C02I C035 1.526(5) .
C02J H02J 1.0000 .
C02J C03S 1.454(6) .
C02J C03V 1.569(6) .
C02K C03B 1.490(6) .
C02K C03C 1.422(6) .
C02L H02L 1.0000 .
C02L C03E 1.508(5) .
C02L C03J 1.546(6) .
C02M H02M 0.9500 .
C02M C02Q 1.385(5) .
C02N C036 1.488(6) .
C02N C03F 1.383(6) .
C02O C032 1.376(5) .
C02O C039 1.515(6) .
C02P H02P 0.9500 .
C02P C02T 1.358(6) .
C02Q H02Q 0.9500 .
C02R H02R 1.0000 .
C02R C03I 1.525(6) .
C02R C03K 1.525(6) .
C02S C02X 1.413(5) .
C02S C03D 1.516(6) .
C02T H02T 0.9500 .
C02T C02W 1.360(6) .
C02U H02U 0.9500 .
C02U C033 1.371(6) .
C02V H02A 0.9800 .
C02V H02B 0.9800 .
C02V H02D 0.9800 .
C02W H02W 0.9500 .
C02X H02X 0.9500 .
C02X C034 1.359(6) .
C02Y H02Y 0.9500 .
C02Y C03A 1.371(6) .
C02Z H02Z 1.0000 .
C02Z C03P 1.489(6) .
C02Z C03R 1.481(6) .
C030 H030 0.9500 .
C030 C034 1.334(6) .
C031 H031 0.9500 .
C031 C03A 1.359(6) .
C032 H032 0.9500 .
C032 C033 1.365(6) .
C033 H033 0.9500 .
C034 H034 0.9500 .
C035 H035 1.0000 .
C035 C03L 1.490(6) .
C035 C03U 1.527(6) .
C036 H036 1.0000 .
C036 C03N 1.530(6) .
C036 C03Q 1.538(7) .
C037 H037 1.0000 .
C037 C03Y 1.522(7) .
C037 C03Z 1.504(6) .
C038 H03A 0.9800 .
C038 H03B 0.9800 .
C038 H03C 0.9800 .
C039 H039 1.0000 .
C039 C03X 1.514(6) .
C039 C045 1.538(7) .
C03A H03D 0.9500 .
C03B H03E 1.0000 .
C03B C042 1.534(7) .
C03B C043 1.498(7) .
C03C H03F 0.9500 .
C03C C03G 1.327(7) .
C03D H03G 1.0000 .
C03D C03M 1.515(6) .
C03D C03T 1.543(7) .
C03E H03H 0.9800 .
C03E H03I 0.9800 .
C03E H03J 0.9800 .
C03F H03K 0.9500 .
C03F C03G 1.371(7) .
C03G H03L 0.9500 .
C03H H03M 1.0000 .
C03H C046 1.546(8) .
C03H C04H 1.493(8) .
C03I H03N 0.9800 .
C03I H03O 0.9800 .
C03I H03P 0.9800 .
C03J H03Q 0.9800 .
C03J H03R 0.9800 .
C03J H03S 0.9800 .
C03K H03T 0.9800 .
C03K H03U 0.9800 .
C03K H03V 0.9800 .
C03L H03W 0.9800 .
C03L H03X 0.9800 .
C03L H03Y 0.9800 .
C03M H03Z 0.9800 .
C03M H 0.9800 .
C03M HA 0.9800 .
C03N H03 0.9800 .
C03N HB 0.9800 .
C03N HC 0.9800 .
O03O H0BA 0.8400 .
O03O C044 1.416(7) .
C03P H0AA 0.9800 .
C03P HD 0.9800 .
C03P HE 0.9800 .
C03Q H1AA 0.9800 .
C03Q HF 0.9800 .
C03Q HG 0.9800 .
C03R H2AA 0.9800 .
C03R HH 0.9800 .
C03R HI 0.9800 .
C03S H3AA 0.9800 .
C03S HJ 0.9800 .
C03S HK 0.9800 .
C03T H4AA 0.9800 .
C03T HL 0.9800 .
C03T HM 0.9800 .
C03U H5AA 0.9800 .
C03U HN 0.9800 .
C03U HO 0.9800 .
C03V H6AA 0.9800 .
C03V HP 0.9800 .
C03V HQ 0.9800 .
C03W C048 1.385(10) .
C03W C04A 1.417(10) .
C03W C6 1.374(11) .
C03X H7AA 0.9800 .
C03X HR 0.9800 .
C03X HS 0.9800 .
C03Y H8AA 0.9800 .
C03Y HT 0.9800 .
C03Y HU 0.9800 .
C03Z H9AA 0.9800 .
C03Z HV 0.9800 .
C03Z HW 0.9800 .
C040 H04T 0.9800 .
C040 H04U 0.9800 .
C040 H04V 0.9800 .
C040 C044 1.444(8) .
C041 C041 1.389(12) 2_665
C041 C047 1.475(11) 2_665
C041 C04B 1.421(10) .
C042 H04A 0.9800 .
C042 H04B 0.9800 .
C042 H04C 0.9800 .
C043 H04D 0.9800 .
C043 H04E 0.9800 .
C043 H04F 0.9800 .
C044 H04W 0.9900 .
C044 H04X 0.9900 .
C045 H04G 0.9800 .
C045 H04H 0.9800 .
C045 H04I 0.9800 .
C046 H04J 0.9800 .
C046 H04K 0.9800 .
C046 H04L 0.9800 .
C047 C04L 1.436(12) .
C048 C04M 1.250(14) .
C049 H1BA 0.9800 .
C049 HX 0.9800 .
C049 HY 0.9800 .
C049 C04K 1.371(11) .
C04A H04P 0.9500 .
C04A C04E 1.371(12) .
C04B H04Y 0.9500 .
C04B C04F 1.347(11) .
C04D H04Q 0.9500 .
C04D C04E 1.36(2) .
C04D C2 1.18(3) .
C04E H04R 0.9500 .
C04F H04Z 0.9500 .
C04F C04L 1.334(12) .
C04H H04M 0.9800 .
C04H H04N 0.9800 .
C04H H04O 0.9800 .
C04I C04M 1.25(2) .
C04I C3 1.42(3) .
O04J H2BA 0.8400 .
O04J C04K 1.278(10) .
C04K H3BA 0.9500 .
C04L H04 0.9500 .
C04M H04S 0.9500 .
C6 C2 1.81(3) .
C6 C3 1.69(2) .
C2 H2 0.9500 .
C3 H3 0.9500 .

loop_
_platon_squeeze_void_nr
_platon_squeeze_void_average_x
_platon_squeeze_void_average_y
_platon_squeeze_void_average_z
_platon_squeeze_void_volume
_platon_squeeze_void_count_electrons
_platon_squeeze_void_content
1 0.000 0.000 0.000 375 92 ' '
2 -0.024 0.467 0.255 151 51 ' '
3 0.023 0.533 0.745 151 51 ' '
4 0.039 0.898 0.621 13 2 ' '
5 0.500 0.500 0.500 512 164 ' '
6 0.961 0.102 0.379 13 2 ' '
